data_2228828
loop_
_publ_author_name
'Smith, Graham'
'Wermuth, Urs D.'

_publ_section_title
;
 <i>rac</i>-Ammonium <i>cis</i>-2-carboxycyclohexane-1-carboxylate
;
_journal_coeditor_code NG5083
_journal_issue 1
_journal_name_full 'Acta Crystallographica Section E'
_journal_page_first o174
_journal_paper_doi 10.1107/S1600536810051883
_journal_volume 67
_journal_year 2011
_chemical_formula_iupac 'N H4 +, C8 H11 O4 -'
_chemical_formula_moiety 'H4 N +, C8 H11 O4 -'
_chemical_formula_sum 'C8 H15 N O4'
_chemical_formula_weight 189.21
_chemical_name_systematic
;
<i>rac</i>-Ammonium <i>cis</i>-2-carboxycyclohexane-1-carboxylate
;
_space_group_IT_number 14
_symmetry_cell_setting monoclinic
_symmetry_space_group_name_Hall '-P 2ybc'
_symmetry_space_group_name_H-M 'P 1 21/c 1'
_atom_sites_solution_hydrogens geom
_atom_sites_solution_primary direct
_atom_sites_solution_secondary difmap
_audit_creation_method SHELXL97
_cell_angle_alpha 90.00
_cell_angle_beta 109.795(9)
_cell_angle_gamma 90.00
_cell_formula_units_Z 4
_cell_length_a 15.4908(13)
_cell_length_b 5.3475(3)
_cell_length_c 12.1716(9)
_cell_measurement_reflns_used 2294
_cell_measurement_temperature 200(2)
_cell_measurement_theta_max 28.58
_cell_measurement_theta_min 3.35
_cell_volume 948.68(13)
_computing_cell_refinement '<i>CrysAlis PRO</i> (Oxford Diffraction, 2010)'
_computing_data_collection '<i>CrysAlis PRO</i> (Oxford Diffraction, 2010)'
_computing_data_reduction '<i>CrysAlis PRO</i> (Oxford Diffraction, 2010)'
_computing_molecular_graphics 'PLATON (Spek, 2009)'
_computing_publication_material 'PLATON (Spek, 2009)'
_computing_structure_refinement 'SHELXL97 (Sheldrick, 2008)'
_computing_structure_solution 'SHELXS97 (Sheldrick, 2008)'
_diffrn_ambient_temperature 200(2)
_diffrn_detector_area_resol_mean 16.077
_diffrn_measured_fraction_theta_full 0.999
_diffrn_measured_fraction_theta_max 0.999
_diffrn_measurement_device_type 'Oxford Diffraction Gemini-S CCD-detector'
_diffrn_measurement_method '\w scans'
_diffrn_radiation_monochromator graphite
_diffrn_radiation_source 'Enhance (Mo) X-ray source'
_diffrn_radiation_type MoK\a
_diffrn_radiation_wavelength 0.71073
_diffrn_reflns_av_R_equivalents 0.0462
_diffrn_reflns_av_sigmaI/netI 0.0525
_diffrn_reflns_limit_h_max 12
_diffrn_reflns_limit_h_min -19
_diffrn_reflns_limit_k_max 6
_diffrn_reflns_limit_k_min -6
_diffrn_reflns_limit_l_max 15
_diffrn_reflns_limit_l_min -15
_diffrn_reflns_number 5997
_diffrn_reflns_theta_full 25.99
_diffrn_reflns_theta_max 25.99
_diffrn_reflns_theta_min 3.35
_diffrn_standards_number 0
_exptl_absorpt_coefficient_mu 0.106
_exptl_absorpt_correction_T_max 0.98
_exptl_absorpt_correction_T_min 0.86
_exptl_absorpt_correction_type multi-scan
_exptl_absorpt_process_details '(<i>CrysAlis PRO</i>; Oxford Diffraction, 2010)'
_exptl_crystal_colour colourless
_exptl_crystal_density_diffrn 1.325
_exptl_crystal_density_method 'not measured'
_exptl_crystal_description plate
_exptl_crystal_F_000 408
_exptl_crystal_size_max 0.30
_exptl_crystal_size_mid 0.22
_exptl_crystal_size_min 0.10
_refine_diff_density_max 0.442
_refine_diff_density_min -0.224
_refine_ls_extinction_method none
_refine_ls_goodness_of_fit_ref 0.992
_refine_ls_hydrogen_treatment mixed
_refine_ls_matrix_type full
_refine_ls_number_parameters 138
_refine_ls_number_reflns 1862
_refine_ls_number_restraints 0
_refine_ls_restrained_S_all 0.992
_refine_ls_R_factor_all 0.0897
_refine_ls_R_factor_gt 0.0579
_refine_ls_shift/su_max 0.000
_refine_ls_shift/su_mean 0.000
_refine_ls_structure_factor_coef Fsqd
_refine_ls_weighting_details 'calc w=1/[\s^2^(Fo^2^)+(0.0838P)^2^] where P=(Fo^2^+2Fc^2^)/3'
_refine_ls_weighting_scheme calc
_refine_ls_wR_factor_gt 0.1299
_refine_ls_wR_factor_ref 0.1413
_reflns_number_gt 1313
_reflns_number_total 1862
_reflns_threshold_expression I>2\s(I)
_cod_data_source_file ng5083.cif
_cod_data_source_block I
_cod_original_sg_symbol_H-M 'P 21/c'
_cod_database_code 2228828
_cod_database_fobs_code 2228828

loop_
_symmetry_equiv_pos_as_xyz
'x, y, z'
'-x, y+1/2, -z+1/2'
'-x, -y, -z'
'x, -y+1/2, z+1/2'

loop_
_atom_site_aniso_label
_atom_site_aniso_U_11
_atom_site_aniso_U_22
_atom_site_aniso_U_33
_atom_site_aniso_U_12
_atom_site_aniso_U_13
_atom_site_aniso_U_23
O11 0.0415(11) 0.0289(9) 0.0191(8) 0.0057(8) 0.0071(7) -0.0059(7)
O12 0.0338(11) 0.0378(10) 0.0264(9) 0.0104(8) 0.0093(7) -0.0021(7)
O21 0.0556(13) 0.0292(9) 0.0254(9) -0.0167(9) 0.0134(8) -0.0038(7)
O22 0.0814(16) 0.0360(11) 0.0207(9) -0.0190(11) 0.0215(9) -0.0004(8)
C1 0.0336(14) 0.0186(11) 0.0232(12) -0.0030(10) 0.0130(10) 0.0004(9)
C2 0.0328(14) 0.0171(11) 0.0227(11) 0.0002(10) 0.0094(10) -0.0009(9)
C3 0.0398(16) 0.0259(13) 0.0288(13) -0.0043(11) 0.0086(11) -0.0033(10)
C4 0.0258(14) 0.0362(14) 0.0349(14) 0.0010(12) 0.0017(11) -0.0002(11)
C5 0.0302(15) 0.0431(16) 0.0434(16) 0.0057(13) 0.0148(12) 0.0011(12)
C6 0.0367(15) 0.0315(14) 0.0260(13) 0.0026(11) 0.0153(11) 0.0003(10)
C11 0.0386(15) 0.0173(11) 0.0225(12) 0.0017(11) 0.0137(10) 0.0037(9)
C21 0.0301(13) 0.0216(11) 0.0212(12) 0.0020(10) 0.0081(10) 0.0016(9)
N1 0.0373(14) 0.0327(13) 0.0244(12) -0.0003(11) 0.0085(10) 0.0038(10)

loop_
_atom_site_type_symbol
_atom_site_label
_atom_site_fract_x
_atom_site_fract_y
_atom_site_fract_z
_atom_site_U_iso_or_equiv
_atom_site_thermal_displace_type
_atom_site_calc_flag
_atom_site_refinement_flags
_atom_site_occupancy
O O11 0.13732(12) 0.9964(3) 0.33214(13) 0.0306(5) Uani . . 1.000
O O12 0.08448(12) 1.2330(3) 0.44276(14) 0.0329(6) Uani . . 1.000
O O21 0.16061(13) 0.7624(3) 0.59854(14) 0.0368(6) Uani . . 1.000
O O22 0.20622(15) 0.9149(4) 0.77916(15) 0.0450(7) Uani . . 1.000
C C1 0.24584(16) 1.1450(4) 0.51309(18) 0.0243(7) Uani . . 1.000
C C2 0.24599(17) 1.1538(4) 0.63967(18) 0.0242(7) Uani . . 1.000
C C3 0.34336(18) 1.1894(4) 0.7268(2) 0.0323(8) Uani . . 1.000
C C4 0.40930(18) 0.9929(5) 0.7113(2) 0.0345(8) Uani . . 1.000
C C5 0.41077(18) 0.9927(5) 0.5871(2) 0.0383(9) Uani . . 1.000
C C6 0.31483(17) 0.9528(5) 0.4989(2) 0.0302(8) Uani . . 1.000
C C11 0.14981(17) 1.1222(4) 0.42428(19) 0.0253(7) Uani . . 1.000
C C21 0.20048(16) 0.9222(4) 0.66831(19) 0.0245(7) Uani . . 1.000
N N1 -0.01140(18) 0.6903(5) 0.3749(2) 0.0320(8) Uani . . 1.000
H H1 0.26870 1.30850 0.49890 0.0290 Uiso calc R 1.000
H H2 0.20960 1.29920 0.64640 0.0290 Uiso calc R 1.000
H H22 0.192(3) 0.764(8) 0.796(3) 0.088(13) Uiso . . 1.000
H H31 0.36540 1.35430 0.71610 0.0390 Uiso calc R 1.000
H H32 0.34180 1.18000 0.80560 0.0390 Uiso calc R 1.000
H H41 0.47050 1.02650 0.76520 0.0410 Uiso calc R 1.000
H H42 0.39080 0.82920 0.72960 0.0410 Uiso calc R 1.000
H H51 0.45100 0.86070 0.57860 0.0460 Uiso calc R 1.000
H H52 0.43490 1.15090 0.57130 0.0460 Uiso calc R 1.000
H H61 0.29390 0.78600 0.50860 0.0360 Uiso calc R 1.000
H H62 0.31740 0.96480 0.42050 0.0360 Uiso calc R 1.000
H H1A 0.016(2) 0.832(6) 0.363(3) 0.057(10) Uiso . . 1.000
H H1B 0.031(3) 0.566(7) 0.402(3) 0.071(11) Uiso . . 1.000
H H1C -0.057(2) 0.647(5) 0.300(2) 0.044(8) Uiso . . 1.000
H H1D -0.038(2) 0.728(6) 0.436(3) 0.072(11) Uiso . . 1.000

loop_
_atom_type_symbol
_atom_type_description
_atom_type_scat_dispersion_real
_atom_type_scat_dispersion_imag
_atom_type_scat_source
C C 0.0033 0.0016 'International Tables Vol C Tables 4.2.6.8 and 6.1.1.4'
H H 0.0000 0.0000 'International Tables Vol C Tables 4.2.6.8 and 6.1.1.4'
N N 0.0061 0.0033 'International Tables Vol C Tables 4.2.6.8 and 6.1.1.4'
O O 0.0106 0.0060 'International Tables Vol C Tables 4.2.6.8 and 6.1.1.4'

loop_
_geom_angle_atom_site_label_1
_geom_angle_atom_site_label_2
_geom_angle_atom_site_label_3
_geom_angle_site_symmetry_1
_geom_angle_site_symmetry_2
_geom_angle_site_symmetry_3
_geom_angle
_geom_angle_publ_flag
C21 O22 H22 . . . 109(2) no
H1B N1 H1C . . . 112(3) no
H1C N1 H1D . . . 114(3) no
H1B N1 H1D . . . 108(3) no
H1A N1 H1D . . . 107(3) no
H1A N1 H1B . . . 110(3) no
H1A N1 H1C . . . 106(3) no
C6 C1 C11 . . . 114.70(18) no
C2 C1 C6 . . . 111.59(18) no
C2 C1 C11 . . . 112.6(2) no
C1 C2 C3 . . . 111.3(2) no
C1 C2 C21 . . . 111.10(18) no
C3 C2 C21 . . . 111.46(18) no
C2 C3 C4 . . . 111.90(19) no
C3 C4 C5 . . . 111.2(2) no
C4 C5 C6 . . . 111.2(2) no
C1 C6 C5 . . . 112.2(2) no
O11 C11 O12 . . . 121.2(2) no
O11 C11 C1 . . . 119.5(2) no
O12 C11 C1 . . . 119.25(19) no
O21 C21 O22 . . . 122.3(2) no
O21 C21 C2 . . . 125.2(2) no
O22 C21 C2 . . . 112.41(19) no
C11 C1 H1 . . . 106.00 no
C2 C1 H1 . . . 106.00 no
C6 C1 H1 . . . 106.00 no
C1 C2 H2 . . . 108.00 no
C3 C2 H2 . . . 108.00 no
C21 C2 H2 . . . 108.00 no
H31 C3 H32 . . . 108.00 no
C2 C3 H31 . . . 109.00 no
C2 C3 H32 . . . 109.00 no
C4 C3 H31 . . . 109.00 no
C4 C3 H32 . . . 109.00 no
C3 C4 H42 . . . 109.00 no
C5 C4 H41 . . . 109.00 no
C3 C4 H41 . . . 109.00 no
H41 C4 H42 . . . 108.00 no
C5 C4 H42 . . . 109.00 no
C6 C5 H51 . . . 109.00 no
C4 C5 H52 . . . 109.00 no
C4 C5 H51 . . . 109.00 no
C6 C5 H52 . . . 109.00 no
H51 C5 H52 . . . 108.00 no
H61 C6 H62 . . . 108.00 no
C1 C6 H61 . . . 109.00 no
C1 C6 H62 . . . 109.00 no
C5 C6 H61 . . . 109.00 no
C5 C6 H62 . . . 109.00 no

loop_
_geom_bond_atom_site_label_1
_geom_bond_atom_site_label_2
_geom_bond_site_symmetry_1
_geom_bond_site_symmetry_2
_geom_bond_distance
_geom_bond_publ_flag
O11 C11 . . 1.265(3) no
O12 C11 . . 1.257(3) no
O21 C21 . . 1.216(3) no
O22 C21 . . 1.322(3) no
O22 H22 . . 0.88(4) no
N1 H1D . . 0.99(3) no
N1 H1B . . 0.91(4) no
N1 H1C . . 0.97(2) no
N1 H1A . . 0.90(3) no
C1 C11 . . 1.519(3) no
C1 C2 . . 1.541(3) no
C1 C6 . . 1.534(4) no
C2 C3 . . 1.534(4) no
C2 C21 . . 1.523(3) no
C3 C4 . . 1.521(4) no
C4 C5 . . 1.520(3) no
C5 C6 . . 1.525(4) no
C1 H1 . . 0.9800 no
C2 H2 . . 0.9800 no
C3 H31 . . 0.9700 no
C3 H32 . . 0.9700 no
C4 H41 . . 0.9700 no
C4 H42 . . 0.9700 no
C5 H52 . . 0.9700 no
C5 H51 . . 0.9700 no
C6 H61 . . 0.9700 no
C6 H62 . . 0.9700 no

loop_
_geom_hbond_atom_site_label_D
_geom_hbond_atom_site_label_H
_geom_hbond_atom_site_label_A
_geom_hbond_site_symmetry_A
_geom_hbond_distance_DH
_geom_hbond_distance_HA
_geom_hbond_distance_DA
_geom_hbond_angle_DHA
_geom_hbond_publ_flag
N1 H1A O11 . 0.90(3) 2.22(3) 3.012(3) 146(3) yes
N1 H1A O12 . 0.90(3) 2.44(3) 3.237(3) 147(3) yes
N1 H1B O12 1_545 0.91(4) 1.96(4) 2.835(3) 161(4) yes
N1 H1C O11 2_545 0.97(2) 1.85(3) 2.811(3) 168(2) yes
N1 H1D O12 3_576 0.99(3) 1.86(3) 2.842(3) 174(3) yes
O22 H22 O11 4_565 0.88(4) 1.76(4) 2.619(3) 165(5) yes
C2 H2 O21 1_565 0.98 2.60 3.485(3) 150 no
C3 H32 O22 . 0.97 2.46 2.827(4) 102 no

loop_
_geom_torsion_atom_site_label_1
_geom_torsion_atom_site_label_2
_geom_torsion_atom_site_label_3
_geom_torsion_atom_site_label_4
_geom_torsion_site_symmetry_1
_geom_torsion_site_symmetry_2
_geom_torsion_site_symmetry_3
_geom_torsion_site_symmetry_4
_geom_torsion
_geom_torsion_publ_flag
C6 C1 C2 C3 . . . . 52.1(2) no
C6 C1 C2 C21 . . . . -72.7(3) no
C11 C1 C2 C3 . . . . -177.29(17) no
C11 C1 C2 C21 . . . . 57.9(2) no
C2 C1 C6 C5 . . . . -53.0(3) no
C11 C1 C6 C5 . . . . 177.5(2) no
C2 C1 C11 O11 . . . . -145.4(2) no
C2 C1 C11 O12 . . . . 36.0(3) no
C6 C1 C11 O11 . . . . -16.4(3) no
C6 C1 C11 O12 . . . . 165.0(2) no
C1 C2 C3 C4 . . . . -54.1(2) no
C21 C2 C3 C4 . . . . 70.6(3) no
C1 C2 C21 O21 . . . . -7.1(4) no
C1 C2 C21 O22 . . . . 174.9(2) no
C3 C2 C21 O21 . . . . -131.9(3) no
C3 C2 C21 O22 . . . . 50.1(3) no
C2 C3 C4 C5 . . . . 56.3(3) no
C3 C4 C5 C6 . . . . -56.4(3) no
C4 C5 C6 C1 . . . . 55.1(3) no
